data_7705811
loop_
_publ_author_name
'Kuzniak-Glanowska, Emilia'
'Glosz, Dorota'
'Niedzielski, Grzegorz'
'Kobylarczyk, Jedrzej'
'Srebro-Hooper, Monika'
'Hooper, James G. M.'
'Podgajny, Robert'

_publ_section_title
;
 Binding of anionic Pt(ii) complexes in a dedicated organic matrix:
 towards new binary crystalline composites.
;
_journal_issue 1
_journal_name_full 'Dalton transactions (Cambridge, England : 2003)'
_journal_page_first 170
_journal_page_last 185
_journal_paper_doi 10.1039/d0dt03535a
_journal_volume 50
_journal_year 2021
_chemical_formula_moiety 'Br4 Pt, 2(C24 H20 P), C18 N12, 3(C2 H3 N)'
_chemical_formula_sum 'C72 H49 Br4 N15 P2 Pt'
_chemical_formula_weight 1700.93
_space_group_crystal_system orthorhombic
_space_group_IT_number 62
_space_group_name_Hall '-P 2ac 2n'
_space_group_name_H-M_alt 'P n m a'
_atom_sites_solution_hydrogens geom
_atom_sites_solution_primary dual
_audit_creation_date 2020-10-08
_audit_creation_method
;
Olex2 1.3
(compiled 2020.06.28 svn.raecde09e for OlexSys, GUI svn.r6132)
;
_audit_update_record
;
2020-10-08 deposited with the CCDC.	2020-11-24 downloaded from the CCDC.
;
_cell_angle_alpha 90
_cell_angle_beta 90
_cell_angle_gamma 90
_cell_formula_units_Z 4
_cell_length_a 12.8291(6)
_cell_length_b 30.0209(15)
_cell_length_c 17.6145(9)
_cell_measurement_reflns_used 9349
_cell_measurement_temperature 100
_cell_measurement_theta_max 25.38
_cell_measurement_theta_min 2.39
_cell_volume 6784.1(6)
_computing_molecular_graphics 'Olex2 1.3 (Dolomanov et al., 2009)'
_computing_publication_material 'Olex2 1.3 (Dolomanov et al., 2009)'
_computing_structure_refinement 'SHELXL 2018/3 (Sheldrick, 2015)'
_computing_structure_solution 'SHELXT 2018/2 (Sheldrick, 2018)'
_diffrn_ambient_temperature 100.0
_diffrn_measured_fraction_theta_full 0.999
_diffrn_measured_fraction_theta_max 0.999
_diffrn_measurement_device_type 'Bruker APEX-II CCD'
_diffrn_measurement_method '\f and \w scans'
_diffrn_radiation_type MoK\a
_diffrn_radiation_wavelength 0.71073
_diffrn_reflns_av_R_equivalents 0.0521
_diffrn_reflns_av_unetI/netI 0.0350
_diffrn_reflns_Laue_measured_fraction_full 0.999
_diffrn_reflns_Laue_measured_fraction_max 0.999
_diffrn_reflns_limit_h_max 13
_diffrn_reflns_limit_h_min -15
_diffrn_reflns_limit_k_max 34
_diffrn_reflns_limit_k_min -35
_diffrn_reflns_limit_l_max 20
_diffrn_reflns_limit_l_min -20
_diffrn_reflns_number 30430
_diffrn_reflns_point_group_measured_fraction_full 0.999
_diffrn_reflns_point_group_measured_fraction_max 0.999
_diffrn_reflns_theta_full 25.026
_diffrn_reflns_theta_max 25.026
_diffrn_reflns_theta_min 2.312
_exptl_absorpt_coefficient_mu 4.527
_exptl_absorpt_correction_T_max 0.7452
_exptl_absorpt_correction_T_min 0.5084
_exptl_absorpt_correction_type multi-scan
_exptl_absorpt_process_details
;
SADABS-2016/2 (Bruker,2016/2) was used for absorption correction.
wR2(int) was 0.0826 before and 0.0518 after correction.
The Ratio of minimum to maximum transmission is 0.6822.
The \l/2 correction factor is Not present.
;
_exptl_crystal_density_diffrn 1.665
_exptl_crystal_description needle
_exptl_crystal_F_000 3336
_exptl_crystal_size_max 0.38
_exptl_crystal_size_mid 0.09
_exptl_crystal_size_min 0.04
_refine_diff_density_max 1.792
_refine_diff_density_min -2.702
_refine_diff_density_rms 0.160
_refine_ls_extinction_coef 0.00021(4)
_refine_ls_extinction_expression Fc^*^=kFc[1+0.001xFc^2^\l^3^/sin(2\q)]^-1/4^
_refine_ls_extinction_method 'SHELXL-2018/3 (Sheldrick 2018)'
_refine_ls_goodness_of_fit_ref 1.057
_refine_ls_hydrogen_treatment constr
_refine_ls_matrix_type full
_refine_ls_number_parameters 436
_refine_ls_number_reflns 6098
_refine_ls_number_restraints 12
_refine_ls_restrained_S_all 1.057
_refine_ls_R_factor_all 0.0701
_refine_ls_R_factor_gt 0.0462
_refine_ls_shift/su_max 0.001
_refine_ls_shift/su_mean 0.000
_refine_ls_structure_factor_coef Fsqd
_refine_ls_weighting_details 'w=1/[\s^2^(Fo^2^)+(0.0397P)^2^+93.9860P] where P=(Fo^2^+2Fc^2^)/3'
_refine_ls_weighting_scheme calc
_refine_ls_wR_factor_gt 0.1093
_refine_ls_wR_factor_ref 0.1205
_reflns_Friedel_coverage 0.000
_reflns_number_gt 4421
_reflns_number_total 6098
_reflns_threshold_expression 'I > 2\s(I)'
_cod_data_source_file d0dt03535a2.cif
_cod_data_source_block 1-Br
_cod_depositor_comments 'Adding full bibliography for 7705810--7705812.cif.'
_cod_database_code 7705811
_shelx_shelxl_version_number 2018/3
_shelx_space_group_comment
;
The symmetry employed for this shelxl refinement is uniquely defined
by the following loop, which should always be used as a source of
symmetry information in preference to the above space-group names.
They are only intended as comments.
;
_shelx_estimated_absorpt_t_max 0.840
_shelx_estimated_absorpt_t_min 0.278
_olex2_refinement_description
;
1. Fixed Uiso
 At 1.2 times of:
  All C(H) groups
 At 1.5 times of:
  All C(H,H,H) groups
2. Uiso/Uaniso restraints and constraints
Uanis(C8) \\sim Ueq: with sigma of 0.005 and sigma for terminal atoms of 0.2
Uanis(C9) \\sim Ueq: with sigma of 0.005 and sigma for terminal atoms of 0.2
3. Others
 Fixed Sof: H39A(0.5) H39B(0.5) H39C(0.5)
4.a Aromatic/amide H refined with riding coordinates:
 C36(H36), C20(H20), C30(H30), C35(H35), C23(H23), C26(H26), C32(H32),
 C28(H28), C34(H34), C14(H14), C29(H29), C18(H18), C27(H27), C24(H24), C33(H33),
  C21(H21), C22(H22), C17(H17), C15(H15), C16(H16)
4.b Idealised Me refined as rotating group:
 C37(H37A,H37B,H37C), C39(H39A,H39B,H39C)
;
_olex2_submission_special_instructions 'No special instructions were received'

loop_
_space_group_symop_operation_xyz
'x, y, z'
'-x+1/2, -y, z+1/2'
'-x, y+1/2, -z'
'x+1/2, -y+1/2, -z+1/2'
'-x, -y, -z'
'x-1/2, y, -z-1/2'
'x, -y-1/2, z'
'-x-1/2, y-1/2, z-1/2'

loop_
_atom_site_label
_atom_site_type_symbol
_atom_site_fract_x
_atom_site_fract_y
_atom_site_fract_z
_atom_site_U_iso_or_equiv
_atom_site_adp_type
_atom_site_occupancy
_atom_site_site_symmetry_order
_atom_site_calc_flag
_atom_site_refinement_flags_posn
_atom_site_refinement_flags_adp
_atom_site_refinement_flags_occupancy
_atom_site_disorder_assembly
_atom_site_disorder_group
Pt1 Pt 0.12778(3) 0.250000 0.64196(2) 0.00898(13) Uani 1 2 d S T P . .
Br2 Br 0.13186(6) 0.33084(2) 0.64256(4) 0.01895(19) Uani 1 1 d . . . . .
Br1 Br 0.12687(9) 0.250000 0.50419(6) 0.0205(2) Uani 1 2 d S T P . .
Br3 Br 0.12354(10) 0.250000 0.77820(7) 0.0269(3) Uani 1 2 d S T P . .
P1 P 0.62314(15) 0.43098(6) 0.40933(10) 0.0113(4) Uani 1 1 d . . . . .
N8 N 0.3854(4) 0.29707(19) 0.5907(3) 0.0103(12) Uani 1 1 d . . . . .
C9 C 0.3795(5) 0.2977(2) 0.7267(4) 0.0091(13) Uani 1 1 d . U . . .
N7 N 0.3861(5) 0.34251(19) 0.7249(3) 0.0128(12) Uani 1 1 d . . . . .
N6 N 0.3656(4) 0.29499(18) 0.8634(3) 0.0109(12) Uani 1 1 d . . . . .
C8 C 0.3693(5) 0.2747(2) 0.7961(4) 0.0108(14) Uani 1 1 d . U . . .
C11 C 0.3852(5) 0.2739(2) 0.5273(4) 0.0127(14) Uani 1 1 d . . . . .
C10 C 0.3804(5) 0.2733(2) 0.6551(4) 0.0097(13) Uani 1 1 d . . . . .
N9 N 0.3871(5) 0.3165(2) 0.3999(4) 0.0257(16) Uani 1 1 d . . . . .
C6 C 0.3760(5) 0.3391(2) 0.8613(4) 0.0141(14) Uani 1 1 d . . . . .
C36 C 0.6174(5) 0.3610(2) 0.5116(4) 0.0141(15) Uani 1 1 d . . . . .
H36 H 0.613154 0.342225 0.468217 0.017 Uiso 1 1 calc R U . . .
C4 C 0.3776(6) 0.3616(2) 0.9334(4) 0.0166(15) Uani 1 1 d . . . . .
C7 C 0.3858(5) 0.3622(2) 0.7923(4) 0.0133(15) Uani 1 1 d . . . . .
C12 C 0.3868(6) 0.2979(3) 0.4559(4) 0.0159(16) Uani 1 1 d . . . . .
C31 C 0.6238(6) 0.4070(2) 0.5029(4) 0.0110(14) Uani 1 1 d . . . . .
C20 C 0.8070(6) 0.4768(2) 0.4327(4) 0.0163(16) Uani 1 1 d . . . . .
H20 H 0.832609 0.449467 0.452441 0.020 Uiso 1 1 calc R U . . .
N5 N 0.4126(6) 0.4484(2) 0.7952(4) 0.0265(16) Uani 1 1 d . . . . .
C19 C 0.7032(6) 0.4801(2) 0.4083(4) 0.0135(15) Uani 1 1 d . . . . .
C5 C 0.4017(6) 0.4106(2) 0.7937(4) 0.0154(16) Uani 1 1 d . . . . .
C30 C 0.4087(6) 0.4372(2) 0.4324(4) 0.0151(16) Uani 1 1 d . . . . .
H30 H 0.421149 0.425019 0.481359 0.018 Uiso 1 1 calc R U . . .
N4 N 0.3817(6) 0.3794(2) 0.9906(4) 0.0257(15) Uani 1 1 d . . . . .
C35 C 0.6173(6) 0.3427(2) 0.5837(4) 0.0159(15) Uani 1 1 d . . . . .
H35 H 0.615679 0.311298 0.589624 0.019 Uiso 1 1 calc R U . . .
N10 N 0.5329(5) 0.4286(3) 1.1357(4) 0.0306(17) Uani 1 1 d . . . . .
C23 C 0.7305(6) 0.5581(3) 0.3804(4) 0.0187(17) Uani 1 1 d . . . . .
H23 H 0.704225 0.586103 0.364161 0.022 Uiso 1 1 calc R U . . .
C26 C 0.4728(6) 0.4609(2) 0.3096(4) 0.0153(16) Uani 1 1 d . . . . .
H26 H 0.528528 0.464509 0.274652 0.018 Uiso 1 1 calc R U . . .
C25 C 0.4928(5) 0.4446(2) 0.3823(4) 0.0123(15) Uani 1 1 d . . . . .
C32 C 0.6272(6) 0.4341(2) 0.5660(4) 0.0160(15) Uani 1 1 d . . . . .
H32 H 0.630517 0.465535 0.560026 0.019 Uiso 1 1 calc R U . . .
C28 C 0.2899(6) 0.4652(2) 0.3380(4) 0.0177(17) Uani 1 1 d . . . . .
H28 H 0.220829 0.472489 0.323013 0.021 Uiso 1 1 calc R U . . .
C34 C 0.6194(6) 0.3694(2) 0.6463(4) 0.0185(15) Uani 1 1 d . . . . .
H34 H 0.616529 0.356455 0.695507 0.022 Uiso 1 1 calc R U . . .
C14 C 0.5976(6) 0.3586(3) 0.3170(4) 0.0183(17) Uani 1 1 d . . . . .
H14 H 0.525721 0.361537 0.328955 0.022 Uiso 1 1 calc R U . . .
C37 C 0.6112(7) 0.3586(3) 1.0734(5) 0.031(2) Uani 1 1 d . . . . .
H37A H 0.613340 0.362673 1.018192 0.046 Uiso 1 1 calc R U . . .
H37B H 0.568166 0.332571 1.085569 0.046 Uiso 1 1 calc R U . . .
H37C H 0.682047 0.353939 1.092546 0.046 Uiso 1 1 calc R U . . .
C13 C 0.6689(6) 0.3899(2) 0.3434(4) 0.0135(15) Uani 1 1 d . . . . .
C29 C 0.3076(6) 0.4479(3) 0.4102(5) 0.0197(17) Uani 1 1 d . . . . .
H29 H 0.251037 0.443330 0.444154 0.024 Uiso 1 1 calc R U . . .
C18 C 0.7751(6) 0.3862(2) 0.3240(4) 0.0178(17) Uani 1 1 d . . . . .
H18 H 0.824377 0.407242 0.342113 0.021 Uiso 1 1 calc R U . . .
C27 C 0.3713(6) 0.4719(2) 0.2880(4) 0.0187(16) Uani 1 1 d . . . . .
H27 H 0.358306 0.483943 0.238992 0.022 Uiso 1 1 calc R U . . .
C38 C 0.5670(6) 0.3976(3) 1.1083(5) 0.0205(17) Uani 1 1 d . . . . .
C24 C 0.6654(6) 0.5212(2) 0.3830(4) 0.0145(15) Uani 1 1 d . . . . .
H24 H 0.594786 0.523804 0.367396 0.017 Uiso 1 1 calc R U . . .
C33 C 0.6258(6) 0.4156(3) 0.6385(4) 0.0212(16) Uani 1 1 d . . . . .
H33 H 0.629095 0.434158 0.682103 0.025 Uiso 1 1 calc R U . . .
C21 C 0.8717(6) 0.5134(2) 0.4281(4) 0.0192(16) Uani 1 1 d . . . . .
H21 H 0.942657 0.510976 0.443033 0.023 Uiso 1 1 calc R U . . .
C22 C 0.8337(6) 0.5539(3) 0.4016(4) 0.0191(17) Uani 1 1 d . . . . .
H22 H 0.878950 0.578831 0.397975 0.023 Uiso 1 1 calc R U . . .
N11 N 0.6315(10) 0.250000 0.4627(6) 0.034(2) Uani 1 2 d S T P . .
C17 C 0.8060(7) 0.3515(3) 0.2781(5) 0.0258(19) Uani 1 1 d . . . . .
H17 H 0.877142 0.349305 0.263693 0.031 Uiso 1 1 calc R U . . .
C15 C 0.6320(7) 0.3231(3) 0.2728(4) 0.0253(18) Uani 1 1 d . . . . .
H15 H 0.583910 0.301057 0.256480 0.030 Uiso 1 1 calc R U . . .
C40 C 0.7178(11) 0.250000 0.4582(7) 0.028(3) Uani 1 2 d S T P . .
C39 C 0.8311(11) 0.250000 0.4529(8) 0.038(3) Uani 1 2 d S T P . .
H39A H 0.860887 0.259975 0.501220 0.057 Uiso 0.5 1 calc R U P A -1
H39B H 0.852971 0.270227 0.412250 0.057 Uiso 0.5 1 calc R U P A -1
H39C H 0.855585 0.219798 0.441634 0.057 Uiso 0.5 1 calc R U P A -1
C16 C 0.7365(7) 0.3198(3) 0.2526(5) 0.025(2) Uani 1 1 d . . . . .
H16 H 0.759769 0.295902 0.221523 0.030 Uiso 1 1 calc R U . . .

loop_
_atom_site_aniso_label
_atom_site_aniso_U_11
_atom_site_aniso_U_22
_atom_site_aniso_U_33
_atom_site_aniso_U_23
_atom_site_aniso_U_13
_atom_site_aniso_U_12
Pt1 0.00731(19) 0.00763(19) 0.0120(2) 0.000 0.00014(17) 0.000
Br2 0.0184(4) 0.0153(4) 0.0232(4) 0.0003(3) -0.0004(4) 0.0004(3)
Br1 0.0224(5) 0.0198(5) 0.0194(6) 0.000 -0.0021(5) 0.000
Br3 0.0260(6) 0.0288(6) 0.0260(6) 0.000 0.0011(6) 0.000
P1 0.0139(8) 0.0092(8) 0.0109(9) 0.0023(7) 0.0013(8) 0.0009(8)
N8 0.007(3) 0.015(3) 0.009(3) 0.004(2) 0.000(2) -0.001(2)
C9 0.004(3) 0.013(3) 0.010(3) 0.001(2) -0.003(3) -0.001(3)
N7 0.011(3) 0.013(3) 0.015(3) 0.003(2) -0.004(3) -0.003(2)
N6 0.007(3) 0.012(3) 0.013(3) -0.002(2) -0.002(3) -0.002(2)
C8 0.008(3) 0.012(3) 0.013(3) -0.001(2) -0.001(3) 0.005(3)
C11 0.006(3) 0.021(4) 0.011(3) 0.002(3) -0.004(3) 0.002(3)
C10 0.003(3) 0.015(3) 0.011(3) -0.002(3) 0.001(3) 0.002(3)
N9 0.019(3) 0.037(4) 0.021(4) 0.008(3) -0.008(3) -0.010(3)
C6 0.009(3) 0.016(3) 0.017(4) -0.005(3) -0.005(3) 0.002(3)
C36 0.013(3) 0.017(4) 0.012(3) 0.000(3) -0.004(3) -0.003(3)
C4 0.012(3) 0.016(4) 0.022(4) -0.002(3) -0.002(3) 0.002(3)
C7 0.009(3) 0.013(4) 0.018(4) -0.002(3) -0.002(3) 0.005(3)
C12 0.012(4) 0.024(4) 0.011(4) -0.002(3) 0.000(3) 0.000(3)
C31 0.012(3) 0.010(3) 0.011(3) 0.004(3) 0.005(3) 0.003(3)
C20 0.017(4) 0.014(4) 0.018(4) 0.004(3) 0.000(3) 0.003(3)
N5 0.040(4) 0.016(4) 0.023(4) 0.000(3) -0.005(3) -0.004(3)
C19 0.020(4) 0.013(4) 0.007(3) 0.001(3) 0.004(3) -0.004(3)
C5 0.017(4) 0.016(4) 0.012(4) 0.000(3) -0.004(3) 0.002(3)
C30 0.019(4) 0.010(4) 0.016(4) -0.003(3) -0.001(3) 0.002(3)
N4 0.029(4) 0.022(3) 0.026(4) -0.008(3) -0.007(3) 0.004(3)
C35 0.016(4) 0.012(3) 0.020(4) 0.004(3) -0.002(3) -0.011(3)
N10 0.020(3) 0.042(5) 0.030(4) -0.014(4) -0.006(3) 0.002(3)
C23 0.031(4) 0.012(4) 0.013(4) 0.004(3) 0.002(3) -0.001(3)
C26 0.023(4) 0.012(4) 0.011(4) -0.004(3) 0.003(3) -0.003(3)
C25 0.011(3) 0.008(3) 0.018(4) -0.006(3) 0.002(3) -0.002(3)
C32 0.019(4) 0.012(3) 0.017(4) 0.004(3) 0.001(3) 0.002(3)
C28 0.018(4) 0.014(4) 0.021(4) -0.004(3) -0.005(3) 0.001(3)
C34 0.012(3) 0.024(4) 0.019(4) 0.004(3) -0.002(4) 0.000(3)
C14 0.016(4) 0.017(4) 0.022(4) 0.001(3) 0.003(3) -0.002(3)
C37 0.037(5) 0.028(5) 0.028(5) -0.006(4) -0.004(4) 0.008(4)
C13 0.024(4) 0.010(4) 0.006(3) 0.000(3) 0.003(3) 0.003(3)
C29 0.015(4) 0.018(4) 0.026(4) -0.005(4) 0.004(3) -0.001(3)
C18 0.024(4) 0.009(4) 0.021(4) 0.004(3) 0.009(3) -0.001(3)
C27 0.027(4) 0.015(4) 0.014(4) 0.001(3) -0.006(4) -0.005(3)
C38 0.019(4) 0.025(4) 0.017(4) -0.005(4) 0.001(3) -0.006(3)
C24 0.020(4) 0.007(3) 0.016(4) 0.001(3) -0.004(3) 0.002(3)
C33 0.025(4) 0.020(4) 0.018(4) 0.001(3) 0.002(4) 0.000(3)
C21 0.016(4) 0.021(4) 0.020(4) -0.001(3) 0.000(4) -0.002(3)
C22 0.025(4) 0.013(4) 0.020(4) 0.000(3) 0.003(3) -0.005(3)
N11 0.043(7) 0.028(6) 0.030(6) 0.000 -0.001(6) 0.000
C17 0.028(4) 0.019(4) 0.031(5) 0.002(4) 0.016(4) 0.005(4)
C15 0.041(5) 0.017(4) 0.018(4) -0.004(3) 0.002(4) -0.001(4)
C40 0.044(8) 0.016(6) 0.023(7) 0.000 0.002(6) 0.000
C39 0.039(8) 0.049(9) 0.026(7) 0.000 0.004(6) 0.000
C16 0.038(5) 0.012(4) 0.026(5) -0.004(3) 0.013(4) 0.000(4)

loop_
_atom_type_symbol
_atom_type_description
_atom_type_scat_dispersion_real
_atom_type_scat_dispersion_imag
_atom_type_scat_source
C C 0.0033 0.0016 'International Tables Vol C Tables 4.2.6.8 and 6.1.1.4'
H H 0.0000 0.0000 'International Tables Vol C Tables 4.2.6.8 and 6.1.1.4'
Br Br -0.2901 2.4595 'International Tables Vol C Tables 4.2.6.8 and 6.1.1.4'
N N 0.0061 0.0033 'International Tables Vol C Tables 4.2.6.8 and 6.1.1.4'
P P 0.1023 0.0942 'International Tables Vol C Tables 4.2.6.8 and 6.1.1.4'
Pt Pt -1.7033 8.3905 'International Tables Vol C Tables 4.2.6.8 and 6.1.1.4'

loop_
_geom_angle_atom_site_label_1
_geom_angle_atom_site_label_2
_geom_angle_atom_site_label_3
_geom_angle
_geom_angle_site_symmetry_1
_geom_angle_site_symmetry_3
_geom_angle_publ_flag
Br2 Pt1 Br2 177.48(4) . 7_565 ?
Br1 Pt1 Br2 90.26(2) . 7_565 ?
Br1 Pt1 Br2 90.25(2) . . ?
Br3 Pt1 Br2 89.78(2) . . ?
Br3 Pt1 Br2 89.78(2) . 7_565 ?
Br3 Pt1 Br1 178.42(4) . . ?
C19 P1 C31 109.6(3) . . ?
C25 P1 C31 109.9(3) . . ?
C25 P1 C19 110.1(3) . . ?
C25 P1 C13 106.9(3) . . ?
C13 P1 C31 108.4(3) . . ?
C13 P1 C19 111.8(3) . . ?
C11 N8 C10 115.9(6) . . ?
N7 C9 C8 121.1(6) . . ?
N7 C9 C10 118.6(6) . . ?
C8 C9 C10 120.3(6) . . ?
C7 N7 C9 115.1(6) . . ?
C6 N6 C8 115.2(6) . . ?
C9 C8 C8 119.4(4) . 7_565 ?
N6 C8 C9 123.3(6) . . ?
N6 C8 C8 117.2(4) . 7_565 ?
N8 C11 C11 121.9(4) . 7_565 ?
N8 C11 C12 118.3(6) . . ?
C11 C11 C12 119.7(4) 7_565 . ?
N8 C10 C9 117.8(6) . . ?
N8 C10 C10 122.1(4) . 7_565 ?
C10 C10 C9 120.1(4) 7_565 . ?
N6 C6 C4 116.3(7) . . ?
N6 C6 C7 121.7(7) . . ?
C7 C6 C4 121.9(6) . . ?
C31 C36 H36 120.2 . . ?
C35 C36 H36 120.2 . . ?
C35 C36 C31 119.5(7) . . ?
N4 C4 C6 178.1(8) . . ?
N7 C7 C6 123.5(6) . . ?
N7 C7 C5 117.2(6) . . ?
C6 C7 C5 119.3(6) . . ?
N9 C12 C11 179.4(9) . . ?
C36 C31 P1 119.8(5) . . ?
C32 C31 P1 120.2(5) . . ?
C32 C31 C36 120.0(6) . . ?
C19 C20 H20 120.1 . . ?
C21 C20 H20 120.1 . . ?
C21 C20 C19 119.7(7) . . ?
C20 C19 P1 118.7(6) . . ?
C24 C19 P1 121.9(6) . . ?
C24 C19 C20 119.4(7) . . ?
N5 C5 C7 179.0(9) . . ?
C25 C30 H30 120.0 . . ?
C29 C30 H30 120.0 . . ?
C29 C30 C25 120.0(7) . . ?
C36 C35 H35 119.6 . . ?
C34 C35 C36 120.8(7) . . ?
C34 C35 H35 119.6 . . ?
C24 C23 H23 120.2 . . ?
C22 C23 H23 120.2 . . ?
C22 C23 C24 119.6(7) . . ?
C25 C26 H26 119.8 . . ?
C25 C26 C27 120.4(7) . . ?
C27 C26 H26 119.8 . . ?
C30 C25 P1 120.8(6) . . ?
C26 C25 P1 119.8(5) . . ?
C26 C25 C30 119.3(7) . . ?
C31 C32 H32 119.9 . . ?
C31 C32 C33 120.2(7) . . ?
C33 C32 H32 119.9 . . ?
C29 C28 H28 119.6 . . ?
C27 C28 H28 119.6 . . ?
C27 C28 C29 120.9(7) . . ?
C35 C34 H34 119.9 . . ?
C35 C34 C33 120.3(7) . . ?
C33 C34 H34 119.9 . . ?
C13 C14 H14 120.1 . . ?
C13 C14 C15 119.7(7) . . ?
C15 C14 H14 120.1 . . ?
H37A C37 H37B 109.5 . . ?
H37A C37 H37C 109.5 . . ?
H37B C37 H37C 109.5 . . ?
C38 C37 H37A 109.5 . . ?
C38 C37 H37B 109.5 . . ?
C38 C37 H37C 109.5 . . ?
C14 C13 P1 117.8(6) . . ?
C14 C13 C18 120.1(7) . . ?
C18 C13 P1 121.9(6) . . ?
C30 C29 C28 119.7(7) . . ?
C30 C29 H29 120.2 . . ?
C28 C29 H29 120.2 . . ?
C13 C18 H18 120.6 . . ?
C17 C18 C13 118.7(7) . . ?
C17 C18 H18 120.6 . . ?
C26 C27 H27 120.1 . . ?
C28 C27 C26 119.7(7) . . ?
C28 C27 H27 120.1 . . ?
N10 C38 C37 179.5(10) . . ?
C19 C24 H24 119.8 . . ?
C23 C24 C19 120.4(7) . . ?
C23 C24 H24 119.8 . . ?
C32 C33 C34 119.2(7) . . ?
C32 C33 H33 120.4 . . ?
C34 C33 H33 120.4 . . ?
C20 C21 H21 119.9 . . ?
C20 C21 C22 120.3(7) . . ?
C22 C21 H21 119.9 . . ?
C23 C22 C21 120.5(7) . . ?
C23 C22 H22 119.7 . . ?
C21 C22 H22 119.7 . . ?
C18 C17 H17 119.1 . . ?
C18 C17 C16 121.8(8) . . ?
C16 C17 H17 119.1 . . ?
C14 C15 H15 119.9 . . ?
C16 C15 C14 120.3(8) . . ?
C16 C15 H15 119.9 . . ?
N11 C40 C39 179.7(14) . . ?
C40 C39 H39A 109.5 . . ?
C40 C39 H39B 109.5 . . ?
C40 C39 H39C 109.5 . . ?
H39A C39 H39B 109.5 . . ?
H39A C39 H39C 109.5 . . ?
H39B C39 H39C 109.5 . . ?
C17 C16 C15 119.3(8) . . ?
C17 C16 H16 120.3 . . ?
C15 C16 H16 120.3 . . ?

loop_
_geom_bond_atom_site_label_1
_geom_bond_atom_site_label_2
_geom_bond_distance
_geom_bond_site_symmetry_2
_geom_bond_publ_flag
Pt1 Br2 2.4276(7) 7_565 ?
Pt1 Br2 2.4276(7) . ?
Pt1 Br1 2.4268(11) . ?
Pt1 Br3 2.4003(13) . ?
P1 C31 1.799(7) . ?
P1 C19 1.798(7) . ?
P1 C25 1.787(7) . ?
P1 C13 1.793(7) . ?
N8 C11 1.315(9) . ?
N8 C10 1.340(9) . ?
C9 N7 1.348(9) . ?
C9 C8 1.409(9) . ?
C9 C10 1.459(9) . ?
N7 C7 1.328(9) . ?
N6 C8 1.335(9) . ?
N6 C6 1.330(9) . ?
C8 C8 1.482(13) 7_565 ?
C11 C11 1.436(14) 7_565 ?
C11 C12 1.450(10) . ?
C10 C10 1.402(14) 7_565 ?
N9 C12 1.134(10) . ?
C6 C4 1.439(10) . ?
C6 C7 1.405(10) . ?
C36 H36 0.9500 . ?
C36 C31 1.393(9) . ?
C36 C35 1.383(10) . ?
C4 N4 1.141(10) . ?
C7 C5 1.467(10) . ?
C31 C32 1.378(10) . ?
C20 H20 0.9500 . ?
C20 C19 1.403(10) . ?
C20 C21 1.380(10) . ?
N5 C5 1.142(10) . ?
C19 C24 1.397(10) . ?
C30 H30 0.9500 . ?
C30 C25 1.411(10) . ?
C30 C29 1.392(10) . ?
C35 H35 0.9500 . ?
C35 C34 1.363(10) . ?
N10 C38 1.135(10) . ?
C23 H23 0.9500 . ?
C23 C24 1.389(10) . ?
C23 C22 1.380(11) . ?
C26 H26 0.9500 . ?
C26 C25 1.394(10) . ?
C26 C27 1.396(11) . ?
C32 H32 0.9500 . ?
C32 C33 1.393(10) . ?
C28 H28 0.9500 . ?
C28 C29 1.393(11) . ?
C28 C27 1.382(11) . ?
C34 H34 0.9500 . ?
C34 C33 1.396(11) . ?
C14 H14 0.9500 . ?
C14 C13 1.390(11) . ?
C14 C15 1.391(11) . ?
C37 H37A 0.9800 . ?
C37 H37B 0.9800 . ?
C37 H37C 0.9800 . ?
C37 C38 1.441(11) . ?
C13 C18 1.409(11) . ?
C29 H29 0.9500 . ?
C18 H18 0.9500 . ?
C18 C17 1.376(11) . ?
C27 H27 0.9500 . ?
C24 H24 0.9500 . ?
C33 H33 0.9500 . ?
C21 H21 0.9500 . ?
C21 C22 1.390(11) . ?
C22 H22 0.9500 . ?
N11 C40 1.110(17) . ?
C17 H17 0.9500 . ?
C17 C16 1.380(12) . ?
C15 H15 0.9500 . ?
C15 C16 1.391(13) . ?
C40 C39 1.456(19) . ?
C39 H39A 0.9800 . ?
C39 H39B 0.9800 . ?
C39 H39C 0.9800 . ?
C16 H16 0.9500 . ?

loop_
_geom_torsion_atom_site_label_1
_geom_torsion_atom_site_label_2
_geom_torsion_atom_site_label_3
_geom_torsion_atom_site_label_4
_geom_torsion
_geom_torsion_site_symmetry_1
_geom_torsion_site_symmetry_2
_geom_torsion_site_symmetry_3
_geom_torsion_site_symmetry_4
_geom_torsion_publ_flag
P1 C31 C32 C33 178.8(6) . . . . ?
P1 C19 C24 C23 -177.7(6) . . . . ?
P1 C13 C18 C17 174.4(6) . . . . ?
C9 N7 C7 C6 -2.1(10) . . . . ?
C9 N7 C7 C5 175.0(6) . . . . ?
N7 C9 C8 N6 -0.1(10) . . . . ?
N7 C9 C8 C8 -176.0(4) . . . 7_565 ?
N7 C9 C10 N8 -1.5(9) . . . . ?
N7 C9 C10 C10 175.9(4) . . . 7_565 ?
N6 C6 C7 N7 -0.3(11) . . . . ?
N6 C6 C7 C5 -177.3(6) . . . . ?
C8 C9 N7 C7 2.3(10) . . . . ?
C8 C9 C10 N8 176.9(6) . . . . ?
C8 C9 C10 C10 -5.6(7) . . . 7_565 ?
C8 N6 C6 C4 -177.0(6) . . . . ?
C8 N6 C6 C7 2.4(10) . . . . ?
C11 N8 C10 C9 -179.5(6) . . . . ?
C11 N8 C10 C10 3.1(7) . . . 7_565 ?
C10 N8 C11 C11 -3.1(7) . . . 7_565 ?
C10 N8 C11 C12 177.9(6) . . . . ?
C10 C9 N7 C7 -179.3(6) . . . . ?
C10 C9 C8 N6 -178.5(6) . . . . ?
C10 C9 C8 C8 5.6(7) . . . 7_565 ?
C6 N6 C8 C9 -2.3(10) . . . . ?
C6 N6 C8 C8 173.7(4) . . . 7_565 ?
C36 C31 C32 C33 1.0(11) . . . . ?
C36 C35 C34 C33 -2.5(11) . . . . ?
C4 C6 C7 N7 179.1(7) . . . . ?
C4 C6 C7 C5 2.0(10) . . . . ?
C31 P1 C19 C20 54.9(7) . . . . ?
C31 P1 C19 C24 -126.0(6) . . . . ?
C31 P1 C25 C30 1.4(7) . . . . ?
C31 P1 C25 C26 -175.7(5) . . . . ?
C31 P1 C13 C14 82.7(6) . . . . ?
C31 P1 C13 C18 -91.4(7) . . . . ?
C31 C36 C35 C34 2.5(11) . . . . ?
C31 C32 C33 C34 -0.9(12) . . . . ?
C20 C19 C24 C23 1.4(11) . . . . ?
C20 C21 C22 C23 0.7(12) . . . . ?
C19 P1 C31 C36 -146.6(6) . . . . ?
C19 P1 C31 C32 35.5(7) . . . . ?
C19 P1 C25 C30 -119.3(6) . . . . ?
C19 P1 C25 C26 63.5(6) . . . . ?
C19 P1 C13 C14 -156.4(6) . . . . ?
C19 P1 C13 C18 29.5(7) . . . . ?
C19 C20 C21 C22 2.1(11) . . . . ?
C35 C36 C31 P1 -179.6(5) . . . . ?
C35 C36 C31 C32 -1.7(11) . . . . ?
C35 C34 C33 C32 1.6(12) . . . . ?
C25 P1 C31 C36 92.2(6) . . . . ?
C25 P1 C31 C32 -85.6(7) . . . . ?
C25 P1 C19 C20 175.9(6) . . . . ?
C25 P1 C19 C24 -5.0(7) . . . . ?
C25 P1 C13 C14 -35.8(7) . . . . ?
C25 P1 C13 C18 150.1(6) . . . . ?
C25 C30 C29 C28 0.9(11) . . . . ?
C25 C26 C27 C28 -2.2(11) . . . . ?
C14 C13 C18 C17 0.5(11) . . . . ?
C14 C15 C16 C17 1.4(13) . . . . ?
C13 P1 C31 C36 -24.4(7) . . . . ?
C13 P1 C31 C32 157.8(6) . . . . ?
C13 P1 C19 C20 -65.4(7) . . . . ?
C13 P1 C19 C24 113.7(6) . . . . ?
C13 P1 C25 C30 119.0(6) . . . . ?
C13 P1 C25 C26 -58.1(6) . . . . ?
C13 C14 C15 C16 -2.6(12) . . . . ?
C13 C18 C17 C16 -1.7(12) . . . . ?
C29 C30 C25 P1 -179.7(6) . . . . ?
C29 C30 C25 C26 -2.6(10) . . . . ?
C29 C28 C27 C26 0.5(11) . . . . ?
C18 C17 C16 C15 0.8(13) . . . . ?
C27 C26 C25 P1 -179.6(5) . . . . ?
C27 C26 C25 C30 3.2(10) . . . . ?
C27 C28 C29 C30 0.1(11) . . . . ?
C24 C23 C22 C21 -2.4(12) . . . . ?
C21 C20 C19 P1 176.0(6) . . . . ?
C21 C20 C19 C24 -3.1(11) . . . . ?
C22 C23 C24 C19 1.4(11) . . . . ?
C15 C14 C13 P1 -172.5(6) . . . . ?
C15 C14 C13 C18 1.6(11) . . . . ?
